data_4128041
loop_
_publ_author_name
'Yang, Luming'
'He, Xin'
'Dinc\(a, Mircea'

_publ_section_title
;
 Triphenylene-Bridged Trinuclear Complexes of Cu: Models for Spin
 Interactions in Two-Dimensional Electrically Conductive Metal-Organic
 Frameworks.
;
_journal_issue 26
_journal_name_full 'Journal of the American Chemical Society'
_journal_page_first 10475
_journal_page_last 10480
_journal_paper_doi 10.1021/jacs.9b04822
_journal_volume 141
_journal_year 2019
_chemical_formula_moiety 'C45 H69 Cu3 N9 O6, 0.5(C2 H4 Cl2), 3(B F4)'
_chemical_formula_sum 'C46 H71 B3 Cl Cu3 F12 N9 O6'
_chemical_formula_weight 1332.61
_space_group_crystal_system triclinic
_space_group_IT_number 2
_space_group_name_Hall '-P 1'
_space_group_name_H-M_alt 'P -1'
_symmetry_space_group_name_Hall '-P 1'
_symmetry_space_group_name_H-M 'P -1'
_atom_sites_solution_hydrogens geom
_audit_creation_date 2018-02-17
_audit_creation_method
;
Olex2 1.2
(compiled 2017.08.10 svn.r3458 for OlexSys, GUI svn.r5381)
;
_cell_angle_alpha 83.698(2)
_cell_angle_beta 80.855(2)
_cell_angle_gamma 68.665(2)
_cell_formula_units_Z 4
_cell_length_a 16.8057(12)
_cell_length_b 17.2937(11)
_cell_length_c 24.2896(15)
_cell_measurement_reflns_used 9073
_cell_measurement_temperature 100(2)
_cell_measurement_theta_max 26.75
_cell_measurement_theta_min 2.62
_cell_volume 6481.6(7)
_computing_cell_refinement 'SAINT V8.38A (?, 2016)'
_computing_data_reduction 'SAINT V8.38A (?, 2016)'
_computing_molecular_graphics 'Olex2 (Dolomanov et al., 2009)'
_computing_publication_material 'Olex2 (Dolomanov et al., 2009)'
_computing_structure_refinement 'ShelXL (Sheldrick, 2015)'
_diffrn_ambient_temperature 99.99
_diffrn_measured_fraction_theta_full 0.999
_diffrn_measured_fraction_theta_max 0.997
_diffrn_measurement_device_type 'Bruker APEX-II CCD'
_diffrn_measurement_method '\f and \w scans'
_diffrn_radiation_type MoK\a
_diffrn_radiation_wavelength 0.71073
_diffrn_reflns_av_R_equivalents 0.0503
_diffrn_reflns_av_unetI/netI 0.0282
_diffrn_reflns_Laue_measured_fraction_full 0.999
_diffrn_reflns_Laue_measured_fraction_max 0.997
_diffrn_reflns_limit_h_max 21
_diffrn_reflns_limit_h_min -21
_diffrn_reflns_limit_k_max 22
_diffrn_reflns_limit_k_min -22
_diffrn_reflns_limit_l_max 31
_diffrn_reflns_limit_l_min -31
_diffrn_reflns_number 260400
_diffrn_reflns_point_group_measured_fraction_full 0.999
_diffrn_reflns_point_group_measured_fraction_max 0.997
_diffrn_reflns_theta_full 25.242
_diffrn_reflns_theta_max 27.188
_diffrn_reflns_theta_min 2.063
_diffrn_standards_number 0
_exptl_absorpt_coefficient_mu 1.099
_exptl_absorpt_correction_T_max 0.7455
_exptl_absorpt_correction_T_min 0.6574
_exptl_absorpt_correction_type multi-scan
_exptl_absorpt_process_details
;
SADABS-2016/2 (Bruker,2016/2) was used for absorption correction.
wR2(int) was 0.1089 before and 0.0582 after correction.
The Ratio of minimum to maximum transmission is 0.8818.
The \l/2 correction factor is Not present.
;
_exptl_crystal_colour blue
_exptl_crystal_density_diffrn 1.366
_exptl_crystal_description needle
_exptl_crystal_F_000 2740
_exptl_crystal_size_max 0.10
_exptl_crystal_size_mid 0.02
_exptl_crystal_size_min 0.02
_refine_diff_density_max 4.175
_refine_diff_density_min -1.467
_refine_diff_density_rms 0.120
_refine_ls_extinction_coef 0.00051(13)
_refine_ls_extinction_expression Fc^*^=kFc[1+0.001xFc^2^\l^3^/sin(2\q)]^-1/4^
_refine_ls_extinction_method SHELXL
_refine_ls_goodness_of_fit_ref 1.027
_refine_ls_hydrogen_treatment constr
_refine_ls_matrix_type full
_refine_ls_number_parameters 1543
_refine_ls_number_reflns 28760
_refine_ls_number_restraints 84
_refine_ls_restrained_S_all 1.041
_refine_ls_R_factor_all 0.0743
_refine_ls_R_factor_gt 0.0592
_refine_ls_shift/su_max 0.001
_refine_ls_shift/su_mean 0.000
_refine_ls_structure_factor_coef Fsqd
_refine_ls_weighting_details
;
 w=1/[\s^2^(Fo^2^)+(0.0961P)^2^+14.2955P]
 where P=(Fo^2^+2Fc^2^)/3
;
_refine_ls_weighting_scheme calc
_refine_ls_wR_factor_gt 0.1646
_refine_ls_wR_factor_ref 0.1783
_reflns_Friedel_coverage 0.000
_reflns_number_gt 23085
_reflns_number_total 28760
_reflns_threshold_expression 'I > 2\s(I)'
_cod_data_source_file ja9b04822_si_001.cif
_cod_data_source_block y_a_sq_s
_cod_database_code 4128041
_shelxl_version_number 2013-2
_shelx_space_group_comment
;
The symmetry employed for this shelxl refinement is uniquely defined
by the following loop, which should always be used as a source of
symmetry information in preference to the above space-group names.
They are only intended as comments.
;
_olex2_refinement_description
;
1. Fixed Uiso
 At 1.2 times of:
  All C(H) groups, All C(H,H) groups
 At 1.5 times of:
  All C(H,H,H) groups
2. Restrained distances
 B6-F21 \\sim B6-F22 \\sim B6-F23 \\sim B6-F24
 with sigma of 0.02
 F21-F22 \\sim F21-F23 \\sim F21-F24 \\sim F22-F23 \\sim F22-F24 \\sim F23-F24
 with sigma of 0.02
 B6-F21A \\sim B6-F22A \\sim B6-F23A \\sim B6-F24A
 with sigma of 0.02
 F21A-F22A \\sim F21A-F23A \\sim F21A-F24A \\sim F22A-F23A \\sim F22A-F24A
\\sim F23A-F24A
 with sigma of 0.02
 B5-F17 \\sim B5-F18 \\sim B5-F19 \\sim B5-F20
 with sigma of 0.02
 F17-F18 \\sim F17-F19 \\sim F17-F20 \\sim F18-F19 \\sim F18-F20 \\sim F19-F20
 with sigma of 0.02
 B5A-F17A \\sim B5A-F18A \\sim B5A-F19A \\sim B5A-F20A
 with sigma of 0.02
 F17A-F18A \\sim F17A-F19A \\sim F17A-F20A \\sim F18A-F19A \\sim F18A-F20A
\\sim F19A-F20A
 with sigma of 0.02
3. Others
 Sof(F21A)=Sof(F22A)=Sof(F23A)=Sof(F24A)=1-FVAR(1)
 Sof(F21)=Sof(F22)=Sof(F23)=Sof(F24)=FVAR(1)
 Sof(B5A)=Sof(F17A)=Sof(F18A)=Sof(F19A)=Sof(F20A)=1-FVAR(2)
 Sof(F17)=Sof(F18)=Sof(F19)=Sof(F20)=Sof(B5)=FVAR(2)
4.a Secondary CH2 refined with riding coordinates:
 C20(H20A,H20B), C21(H21A,H21B), C23(H23A,H23B), C24(H24A,H24B), C26(H26A,
 H26B), C27(H27A,H27B), C29(H29A,H29B), C30(H30A,H30B), C32(H32A,H32B),
 C33(H33A,H33B), C35(H35A,H35B), C36(H36A,H36B), C38(H38A,H38B), C39(H39A,H39B),
  C41(H41A,H41B), C42(H42A,H42B), C44(H44A,H44B), C45(H45A,H45B), C65(H65A,
 H65B), C66(H66A,H66B), C68(H68A,H68B), C69(H69A,H69B), C71(H71A,H71B),
 C72(H72A,H72B), C74(H74A,H74B), C75(H75A,H75B), C77(H77A,H77B), C78(H78A,H78B),
  C80(H80A,H80B), C81(H81A,H81B), C83(H83A,H83B), C84(H84A,H84B), C86(H86A,
 H86B), C87(H87A,H87B), C89(H89A,H89B), C90(H90A,H90B), C91(H91A,H91B),
 C92(H92A,H92B)
4.b Aromatic/amide H refined with riding coordinates:
 C2(H2), C5(H5), C8(H8), C11(H11), C14(H14), C17(H17), C47(H47), C50(H50),
 C53(H53), C56(H56), C59(H59), C62(H62)
4.c Idealised Me refined as rotating group:
 C19(H19A,H19B,H19C), C22(H22A,H22B,H22C), C25(H25A,H25B,H25C), C28(H28A,H28B,
 H28C), C31(H31A,H31B,H31C), C34(H34A,H34B,H34C), C37(H37A,H37B,H37C), C40(H40A,
 H40B,H40C), C43(H43A,H43B,H43C), C64(H64A,H64B,H64C), C67(H67A,H67B,H67C),
 C70(H70A,H70B,H70C), C73(H73A,H73B,H73C), C76(H76A,H76B,H76C), C79(H79A,H79B,
 H79C), C82(H82A,H82B,H82C), C85(H85A,H85B,H85C), C88(H88A,H88B,H88C)
;
_olex2_submission_special_instructions 'No special instructions were received'

loop_
_space_group_symop_operation_xyz
'x, y, z'
'-x, -y, -z'

loop_
_atom_site_label
_atom_site_type_symbol
_atom_site_fract_x
_atom_site_fract_y
_atom_site_fract_z
_atom_site_U_iso_or_equiv
_atom_site_adp_type
_atom_site_occupancy
_atom_site_site_symmetry_order
_atom_site_calc_flag
_atom_site_refinement_flags_posn
_atom_site_refinement_flags_occupancy
_atom_site_disorder_assembly
_atom_site_disorder_group
Cu1 Cu 0.21914(3) 0.39766(3) 0.32184(2) 0.03079(11) Uani 1 1 d . . . .
Cu2 Cu 0.27071(3) 0.96545(3) 0.10597(2) 0.03706(12) Uani 1 1 d . . . .
Cu3 Cu 0.78550(3) 0.38256(3) 0.03523(2) 0.02477(10) Uani 1 1 d . . . .
O1 O 0.20837(16) 0.51278(15) 0.29844(11) 0.0302(5) Uani 1 1 d . . . .
O2 O 0.34134(17) 0.37288(15) 0.29051(11) 0.0312(5) Uani 1 1 d . . . .
O3 O 0.23458(17) 0.87011(16) 0.13476(13) 0.0398(6) Uani 1 1 d . . . .
O4 O 0.38839(17) 0.88383(15) 0.10626(11) 0.0324(6) Uani 1 1 d . . . .
O5 O 0.72824(15) 0.49848(15) 0.05322(10) 0.0269(5) Uani 1 1 d . . . .
O6 O 0.70969(17) 0.36158(15) 0.10216(11) 0.0342(6) Uani 1 1 d . . . .
N1 N 0.1593(3) 0.3749(2) 0.25397(16) 0.0464(9) Uani 1 1 d . . . .
N2 N 0.0990(2) 0.4321(2) 0.36484(17) 0.0464(9) Uani 1 1 d . . . .
N3 N 0.2314(2) 0.2796(2) 0.34965(14) 0.0363(7) Uani 1 1 d . . . .
N4 N 0.2333(3) 1.0225(2) 0.18842(16) 0.0460(9) Uani 1 1 d . . . .
N5 N 0.1482(3) 1.0393(2) 0.09226(18) 0.0504(10) Uani 1 1 d . . . .
N6 N 0.3078(3) 1.0639(2) 0.07891(15) 0.0438(9) Uani 1 1 d . . . .
N7 N 0.70168(19) 0.3807(2) -0.02836(13) 0.0300(6) Uani 1 1 d . . . .
N8 N 0.86153(19) 0.4099(2) -0.03157(12) 0.0294(6) Uani 1 1 d . . . .
N9 N 0.8490(2) 0.26158(19) 0.01867(13) 0.0319(7) Uani 1 1 d . . . .
C1 C 0.2763(2) 0.5153(2) 0.26747(14) 0.0249(7) Uani 1 1 d . . . .
C2 C 0.2831(2) 0.5872(2) 0.23729(13) 0.0229(6) Uani 1 1 d . . . .
H2 H 0.2345 0.6373 0.2388 0.028 Uiso 1 1 calc R . . .
C3 C 0.3598(2) 0.58632(19) 0.20513(13) 0.0211(6) Uani 1 1 d . . . .
C4 C 0.4337(2) 0.5102(2) 0.20229(13) 0.0210(6) Uani 1 1 d . . . .
C5 C 0.4282(2) 0.4392(2) 0.23242(13) 0.0243(6) Uani 1 1 d . . . .
H5 H 0.4778 0.3900 0.2317 0.029 Uiso 1 1 calc R . . .
C6 C 0.3512(2) 0.4381(2) 0.26393(13) 0.0247(6) Uani 1 1 d . . . .
C7 C 0.3007(2) 0.8061(2) 0.14342(15) 0.0303(7) Uani 1 1 d . . . .
C8 C 0.2944(2) 0.7323(2) 0.17210(14) 0.0269(7) Uani 1 1 d . . . .
H8 H 0.2400 0.7316 0.1897 0.032 Uiso 1 1 calc R . . .
C9 C 0.3664(2) 0.66164(19) 0.17469(13) 0.0213(6) Uani 1 1 d . . . .
C10 C 0.4495(2) 0.66243(19) 0.14558(12) 0.0207(6) Uani 1 1 d . . . .
C11 C 0.4567(2) 0.7381(2) 0.12261(13) 0.0233(6) Uani 1 1 d . . . .
H11 H 0.5115 0.7391 0.1060 0.028 Uiso 1 1 calc R . . .
C12 C 0.3864(2) 0.8110(2) 0.12359(14) 0.0262(7) Uani 1 1 d . . . .
C13 C 0.6605(2) 0.5070(2) 0.08941(13) 0.0244(6) Uani 1 1 d . . . .
C14 C 0.5954(2) 0.5817(2) 0.10225(13) 0.0222(6) Uani 1 1 d . . . .
H14 H 0.6018 0.6320 0.0860 0.027 Uiso 1 1 calc R . . .
C15 C 0.5204(2) 0.58552(19) 0.13843(12) 0.0203(6) Uani 1 1 d . . . .
C16 C 0.5123(2) 0.50835(19) 0.16573(13) 0.0212(6) Uani 1 1 d . . . .
C17 C 0.5780(2) 0.4338(2) 0.15503(14) 0.0273(7) Uani 1 1 d . . . .
H17 H 0.5738 0.3841 0.1739 0.033 Uiso 1 1 calc R . . .
C18 C 0.6517(2) 0.4299(2) 0.11639(14) 0.0269(7) Uani 1 1 d . . . .
C19 C 0.1767(4) 0.4185(4) 0.2006(2) 0.0635(15) Uani 1 1 d . . . .
H19A H 0.1525 0.4787 0.2049 0.095 Uiso 1 1 calc GR . . .
H19B H 0.1501 0.4045 0.1719 0.095 Uiso 1 1 calc GR . . .
H19C H 0.2390 0.4014 0.1896 0.095 Uiso 1 1 calc GR . . .
C20 C 0.0643(3) 0.4046(3) 0.2756(3) 0.0612(14) Uani 1 1 d . . . .
H20A H 0.0309 0.4329 0.2444 0.073 Uiso 1 1 calc R . . .
H20B H 0.0476 0.3560 0.2898 0.073 Uiso 1 1 calc R . . .
C21 C 0.0418(3) 0.4634(3) 0.3214(3) 0.0602(14) Uani 1 1 d . . . .
H21A H 0.0451 0.5174 0.3051 0.072 Uiso 1 1 calc R . . .
H21B H -0.0183 0.4731 0.3386 0.072 Uiso 1 1 calc R . . .
C22 C 0.0843(3) 0.4995(3) 0.4032(2) 0.0589(14) Uani 1 1 d . . . .
H22A H 0.1258 0.4794 0.4303 0.088 Uiso 1 1 calc GR . . .
H22B H 0.0256 0.5151 0.4230 0.088 Uiso 1 1 calc GR . . .
H22C H 0.0918 0.5480 0.3813 0.088 Uiso 1 1 calc GR . . .
C23 C 0.0890(3) 0.3576(3) 0.3986(2) 0.0540(12) Uani 1 1 d . . . .
H23A H 0.0540 0.3353 0.3802 0.065 Uiso 1 1 calc R . . .
H23B H 0.0583 0.3742 0.4361 0.065 Uiso 1 1 calc R . . .
C24 C 0.1753(3) 0.2916(3) 0.4041(2) 0.0535(12) Uani 1 1 d . . . .
H24A H 0.2034 0.3077 0.4315 0.064 Uiso 1 1 calc R . . .
H24B H 0.1675 0.2386 0.4183 0.064 Uiso 1 1 calc R . . .
C25 C 0.3211(3) 0.2276(3) 0.3586(2) 0.0503(11) Uani 1 1 d . . . .
H25A H 0.3575 0.2179 0.3224 0.075 Uiso 1 1 calc GR . . .
H25B H 0.3220 0.1743 0.3774 0.075 Uiso 1 1 calc GR . . .
H25C H 0.3430 0.2564 0.3817 0.075 Uiso 1 1 calc GR . . .
C26 C 0.2004(4) 0.2417(3) 0.3095(2) 0.0510(11) Uani 1 1 d . . . .
H26A H 0.1413 0.2436 0.3240 0.061 Uiso 1 1 calc R . . .
H26B H 0.2378 0.1825 0.3067 0.061 Uiso 1 1 calc R . . .
C27 C 0.1998(4) 0.2843(3) 0.2519(2) 0.0526(12) Uani 1 1 d . . . .
H27A H 0.2598 0.2702 0.2332 0.063 Uiso 1 1 calc R . . .
H27B H 0.1681 0.2638 0.2295 0.063 Uiso 1 1 calc R . . .
C28 C 0.2469(4) 0.9611(3) 0.2360(2) 0.0566(12) Uani 1 1 d . . . .
H28A H 0.2094 0.9289 0.2368 0.085 Uiso 1 1 calc GR . . .
H28B H 0.2332 0.9899 0.2708 0.085 Uiso 1 1 calc GR . . .
H28C H 0.3072 0.9237 0.2323 0.085 Uiso 1 1 calc GR . . .
C29 C 0.1428(3) 1.0773(3) 0.1896(2) 0.0569(13) Uani 1 1 d . . . .
H29A H 0.1398 1.1352 0.1795 0.068 Uiso 1 1 calc R . . .
H29B H 0.1124 1.0755 0.2278 0.068 Uiso 1 1 calc R . . .
C30 C 0.0987(3) 1.0513(3) 0.1495(2) 0.0593(13) Uani 1 1 d . . . .
H30A H 0.0905 0.9987 0.1643 0.071 Uiso 1 1 calc R . . .
H30B H 0.0410 1.0942 0.1469 0.071 Uiso 1 1 calc R . . .
C31 C 0.1097(3) 0.9998(3) 0.0586(2) 0.0566(13) Uani 1 1 d . . . .
H31A H 0.1421 0.9922 0.0211 0.085 Uiso 1 1 calc GR . . .
H31B H 0.0497 1.0353 0.0559 0.085 Uiso 1 1 calc GR . . .
H31C H 0.1117 0.9455 0.0764 0.085 Uiso 1 1 calc GR . . .
C32 C 0.1527(4) 1.1192(3) 0.0650(2) 0.0645(15) Uani 1 1 d . . . .
H32A H 0.1320 1.1621 0.0930 0.077 Uiso 1 1 calc R . . .
H32B H 0.1146 1.1380 0.0354 0.077 Uiso 1 1 calc R . . .
C33 C 0.2432(4) 1.1100(3) 0.0400(2) 0.0570(13) Uani 1 1 d . . . .
H33A H 0.2577 1.0801 0.0053 0.068 Uiso 1 1 calc R . . .
H33B H 0.2466 1.1659 0.0301 0.068 Uiso 1 1 calc R . . .
C34 C 0.3963(3) 1.0392(3) 0.0490(2) 0.0515(11) Uani 1 1 d . . . .
H34A H 0.4372 1.0068 0.0748 0.077 Uiso 1 1 calc GR . . .
H34B H 0.4091 1.0890 0.0344 0.077 Uiso 1 1 calc GR . . .
H34C H 0.4011 1.0053 0.0180 0.077 Uiso 1 1 calc GR . . .
C35 C 0.2973(4) 1.1156(3) 0.1271(2) 0.0553(12) Uani 1 1 d . . . .
H35A H 0.2430 1.1642 0.1267 0.066 Uiso 1 1 calc R . . .
H35B H 0.3455 1.1366 0.1228 0.066 Uiso 1 1 calc R . . .
C36 C 0.2954(4) 1.0662(3) 0.1824(2) 0.0547(12) Uani 1 1 d . . . .
H36A H 0.3537 1.0249 0.1858 0.066 Uiso 1 1 calc R . . .
H36B H 0.2799 1.1043 0.2131 0.066 Uiso 1 1 calc R . . .
C37 C 0.6102(2) 0.4345(3) -0.01848(17) 0.0368(8) Uani 1 1 d . . . .
H37A H 0.5849 0.4200 0.0185 0.055 Uiso 1 1 calc GR . . .
H37B H 0.5792 0.4266 -0.0470 0.055 Uiso 1 1 calc GR . . .
H37C H 0.6058 0.4928 -0.0204 0.055 Uiso 1 1 calc GR . . .
C38 C 0.7447(3) 0.4052(3) -0.08227(15) 0.0349(8) Uani 1 1 d . . . .
H38A H 0.7006 0.4398 -0.1060 0.042 Uiso 1 1 calc R . . .
H38B H 0.7811 0.3547 -0.1022 0.042 Uiso 1 1 calc R . . .
C39 C 0.8005(2) 0.4537(3) -0.07264(15) 0.0347(8) Uani 1 1 d . . . .
H39A H 0.8335 0.4632 -0.1086 0.042 Uiso 1 1 calc R . . .
H39B H 0.7627 0.5087 -0.0590 0.042 Uiso 1 1 calc R . . .
C40 C 0.9043(3) 0.4654(3) -0.01778(17) 0.0375(9) Uani 1 1 d . . . .
H40A H 0.8608 0.5146 -0.0005 0.056 Uiso 1 1 calc GR . . .
H40B H 0.9345 0.4828 -0.0520 0.056 Uiso 1 1 calc GR . . .
H40C H 0.9457 0.4357 0.0083 0.056 Uiso 1 1 calc GR . . .
C41 C 0.9265(2) 0.3306(3) -0.05220(16) 0.0368(8) Uani 1 1 d . . . .
H41A H 0.9828 0.3377 -0.0636 0.044 Uiso 1 1 calc R . . .
H41B H 0.9086 0.3158 -0.0853 0.044 Uiso 1 1 calc R . . .
C42 C 0.9356(2) 0.2615(3) -0.00715(17) 0.0391(9) Uani 1 1 d . . . .
H42A H 0.9694 0.2073 -0.0235 0.047 Uiso 1 1 calc R . . .
H42B H 0.9669 0.2692 0.0219 0.047 Uiso 1 1 calc R . . .
C43 C 0.8560(3) 0.2056(3) 0.07016(18) 0.0431(10) Uani 1 1 d . . . .
H43A H 0.8825 0.2241 0.0968 0.065 Uiso 1 1 calc GR . . .
H43B H 0.8916 0.1486 0.0606 0.065 Uiso 1 1 calc GR . . .
H43C H 0.7984 0.2073 0.0869 0.065 Uiso 1 1 calc GR . . .
C44 C 0.8050(3) 0.2360(3) -0.02115(17) 0.0370(8) Uani 1 1 d . . . .
H44A H 0.8076 0.1782 -0.0108 0.044 Uiso 1 1 calc R . . .
H44B H 0.8360 0.2371 -0.0593 0.044 Uiso 1 1 calc R . . .
C45 C 0.7113(2) 0.2925(2) -0.02125(17) 0.0349(8) Uani 1 1 d . . . .
H45A H 0.6875 0.2783 -0.0519 0.042 Uiso 1 1 calc R . . .
H45B H 0.6776 0.2827 0.0144 0.042 Uiso 1 1 calc R . . .
Cu4 Cu 0.69157(3) 0.70417(3) 0.17961(2) 0.02619(10) Uani 1 1 d . . . .
Cu5 Cu 0.03226(3) 0.81336(3) 0.36770(2) 0.02953(11) Uani 1 1 d . . . .
Cu6 Cu 0.53284(3) 0.23475(3) 0.46380(2) 0.02907(11) Uani 1 1 d . . . .
O7 O 0.57011(15) 0.74877(15) 0.20889(10) 0.0279(5) Uani 1 1 d . . . .
O8 O 0.68301(15) 0.59615(16) 0.20937(10) 0.0291(5) Uani 1 1 d . . . .
O9 O 0.14572(15) 0.82114(15) 0.33674(11) 0.0315(5) Uani 1 1 d . . . .
O10 O 0.10120(15) 0.70008(15) 0.39180(10) 0.0289(5) Uani 1 1 d . . . .
O11 O 0.58674(17) 0.29473(16) 0.40370(11) 0.0337(6) Uani 1 1 d . . . .
O12 O 0.42572(17) 0.30990(16) 0.43828(11) 0.0334(6) Uani 1 1 d . . . .
N10 N 0.75252(19) 0.7300(2) 0.24571(13) 0.0337(7) Uani 1 1 d . . . .
N11 N 0.6906(2) 0.8176(2) 0.14515(14) 0.0355(7) Uani 1 1 d . . . .
N12 N 0.81314(19) 0.6572(2) 0.13886(13) 0.0329(7) Uani 1 1 d . . . .
N13 N -0.0029(2) 0.8619(2) 0.45133(16) 0.0418(8) Uani 1 1 d . . . .
N14 N -0.0343(2) 0.9307(2) 0.34057(19) 0.0524(11) Uani 1 1 d . . . .
N15 N -0.08221(19) 0.7957(2) 0.38209(14) 0.0342(7) Uani 1 1 d . . . .
N16 N 0.5253(3) 0.3038(2) 0.53776(14) 0.0496(10) Uani 1 1 d . . . .
N17 N 0.6459(3) 0.1559(2) 0.48659(17) 0.0478(9) Uani 1 1 d . . . .
N18 N 0.4761(3) 0.1674(2) 0.51780(14) 0.0430(8) Uani 1 1 d . . . .
C46 C 0.5464(2) 0.6922(2) 0.23776(14) 0.0235(6) Uani 1 1 d . . . .
C47 C 0.4645(2) 0.7070(2) 0.26741(13) 0.0233(6) Uani 1 1 d . . . .
H47 H 0.4234 0.7620 0.2669 0.028 Uiso 1 1 calc R . . .
C48 C 0.44120(19) 0.6436(2) 0.29771(12) 0.0203(6) Uani 1 1 d . . . .
C49 C 0.5054(2) 0.5608(2) 0.30120(13) 0.0220(6) Uani 1 1 d . . . .
C50 C 0.5860(2) 0.5447(2) 0.27077(13) 0.0242(6) Uani 1 1 d . . . .
H50 H 0.6269 0.4897 0.2718 0.029 Uiso 1 1 calc R . . .
C51 C 0.6090(2) 0.6076(2) 0.23835(14) 0.0251(7) Uani 1 1 d . . . .
C52 C 0.2050(2) 0.7515(2) 0.34220(13) 0.0242(6) Uani 1 1 d . . . .
C53 C 0.2916(2) 0.7364(2) 0.31961(13) 0.0233(6) Uani 1 1 d . . . .
H53 H 0.3071 0.7807 0.3003 0.028 Uiso 1 1 calc R . . .
C54 C 0.3540(2) 0.6594(2) 0.32488(13) 0.0210(6) Uani 1 1 d . . . .
C55 C 0.3308(2) 0.5918(2) 0.35751(13) 0.0216(6) Uani 1 1 d . . . .
C56 C 0.2459(2) 0.6080(2) 0.38252(14) 0.0250(7) Uani 1 1 d . . . .
H56 H 0.2323 0.5658 0.4061 0.030 Uiso 1 1 calc R . . .
C57 C 0.1812(2) 0.6837(2) 0.37396(13) 0.0243(6) Uani 1 1 d . . . .
C58 C 0.5291(2) 0.3603(2) 0.38683(14) 0.0270(7) Uani 1 1 d . . . .
C59 C 0.5481(2) 0.4224(2) 0.35060(14) 0.0273(7) Uani 1 1 d . . . .
H59 H 0.6059 0.4133 0.3345 0.033 Uiso 1 1 calc R . . .
C60 C 0.4843(2) 0.4963(2) 0.33811(13) 0.0222(6) Uani 1 1 d . . . .
C61 C 0.3954(2) 0.5112(2) 0.36361(13) 0.0223(6) Uani 1 1 d . . . .
C62 C 0.3757(2) 0.4467(2) 0.39635(14) 0.0277(7) Uani 1 1 d . . . .
H62 H 0.3175 0.4552 0.4111 0.033 Uiso 1 1 calc R . . .
C63 C 0.4388(2) 0.3713(2) 0.40759(14) 0.0261(7) Uani 1 1 d . . . .
C64 C 0.7079(3) 0.7225(3) 0.30202(16) 0.0437(10) Uani 1 1 d . . . .
H64A H 0.6504 0.7657 0.3056 0.065 Uiso 1 1 calc GR . . .
H64B H 0.7410 0.7291 0.3298 0.065 Uiso 1 1 calc GR . . .
H64C H 0.7023 0.6676 0.3082 0.065 Uiso 1 1 calc GR . . .
C65 C 0.7533(3) 0.8161(3) 0.23118(18) 0.0411(9) Uani 1 1 d . . . .
H65A H 0.8109 0.8131 0.2120 0.049 Uiso 1 1 calc R . . .
H65B H 0.7423 0.8457 0.2658 0.049 Uiso 1 1 calc R . . .
C66 C 0.6856(3) 0.8643(3) 0.19364(19) 0.0431(10) Uani 1 1 d . . . .
H66A H 0.6278 0.8771 0.2155 0.052 Uiso 1 1 calc R . . .
H66B H 0.6933 0.9176 0.1803 0.052 Uiso 1 1 calc R . . .
C67 C 0.6143(3) 0.8621(3) 0.11453(19) 0.0455(10) Uani 1 1 d . . . .
H67A H 0.6186 0.8318 0.0817 0.068 Uiso 1 1 calc GR . . .
H67B H 0.6131 0.9184 0.1025 0.068 Uiso 1 1 calc GR . . .
H67C H 0.5613 0.8651 0.1393 0.068 Uiso 1 1 calc GR . . .
C68 C 0.7724(3) 0.8042(3) 0.10615(18) 0.0445(10) Uani 1 1 d . . . .
H68A H 0.8144 0.8163 0.1249 0.053 Uiso 1 1 calc R . . .
H68B H 0.7606 0.8427 0.0727 0.053 Uiso 1 1 calc R . . .
C69 C 0.8098(3) 0.7162(3) 0.08886(17) 0.0440(10) Uani 1 1 d . . . .
H69A H 0.7740 0.7077 0.0631 0.053 Uiso 1 1 calc R . . .
H69B H 0.8686 0.7053 0.0689 0.053 Uiso 1 1 calc R . . .
C70 C 0.8352(3) 0.5720(3) 0.1215(2) 0.0470(11) Uani 1 1 d . . . .
H70A H 0.8381 0.5338 0.1547 0.070 Uiso 1 1 calc GR . . .
H70B H 0.8911 0.5552 0.0981 0.070 Uiso 1 1 calc GR . . .
H70C H 0.7909 0.5704 0.1003 0.070 Uiso 1 1 calc GR . . .
C71 C 0.8757(2) 0.6599(3) 0.17541(16) 0.0374(9) Uani 1 1 d . . . .
H71A H 0.8927 0.7089 0.1636 0.045 Uiso 1 1 calc R . . .
H71B H 0.9282 0.6095 0.1706 0.045 Uiso 1 1 calc R . . .
C72 C 0.8379(2) 0.6643(3) 0.23712(16) 0.0378(9) Uani 1 1 d . . . .
H72A H 0.8331 0.6101 0.2512 0.045 Uiso 1 1 calc R . . .
H72B H 0.8774 0.6753 0.2589 0.045 Uiso 1 1 calc R . . .
C73 C 0.0717(4) 0.8452(4) 0.4818(3) 0.0635(15) Uani 1 1 d . . . .
H73A H 0.1059 0.7857 0.4823 0.095 Uiso 1 1 calc GR . . .
H73B H 0.0512 0.8623 0.5202 0.095 Uiso 1 1 calc GR . . .
H73C H 0.1075 0.8767 0.4630 0.095 Uiso 1 1 calc GR . . .
C74 C -0.0506(3) 0.9519(3) 0.4421(3) 0.0632(15) Uani 1 1 d . . . .
H74A H -0.0376 0.9831 0.4691 0.076 Uiso 1 1 calc R . . .
H74B H -0.1133 0.9626 0.4484 0.076 Uiso 1 1 calc R . . .
C75 C -0.0259(3) 0.9815(3) 0.3834(3) 0.076(2) Uani 1 1 d . . . .
H75A H -0.0630 1.0402 0.3768 0.091 Uiso 1 1 calc R . . .
H75B H 0.0345 0.9793 0.3793 0.091 Uiso 1 1 calc R . . .
C76 C 0.0031(3) 0.9507(4) 0.2828(3) 0.090(3) Uani 1 1 d . . . .
H76A H 0.0647 0.9398 0.2822 0.135 Uiso 1 1 calc GR . . .
H76B H -0.0263 1.0095 0.2722 0.135 Uiso 1 1 calc GR . . .
H76C H -0.0046 0.9159 0.2563 0.135 Uiso 1 1 calc GR . . .
C77 C -0.1262(3) 0.9382(3) 0.3402(2) 0.0532(12) Uani 1 1 d . . . .
H77A H -0.1484 0.9721 0.3066 0.064 Uiso 1 1 calc R . . .
H77B H -0.1622 0.9665 0.3736 0.064 Uiso 1 1 calc R . . .
C78 C -0.1316(3) 0.8533(3) 0.33997(19) 0.0472(11) Uani 1 1 d . . . .
H78A H -0.1927 0.8576 0.3480 0.057 Uiso 1 1 calc R . . .
H78B H -0.1087 0.8312 0.3025 0.057 Uiso 1 1 calc R . . .
C79 C -0.0714(3) 0.7084(3) 0.3734(3) 0.0555(13) Uani 1 1 d . . . .
H79A H -0.0381 0.6926 0.3368 0.083 Uiso 1 1 calc GR . . .
H79B H -0.1282 0.7038 0.3748 0.083 Uiso 1 1 calc GR . . .
H79C H -0.0409 0.6713 0.4027 0.083 Uiso 1 1 calc GR . . .
C80 C -0.1232(3) 0.8169(3) 0.43987(18) 0.0402(9) Uani 1 1 d . . . .
H80A H -0.1523 0.7774 0.4556 0.048 Uiso 1 1 calc R . . .
H80B H -0.1674 0.8735 0.4391 0.048 Uiso 1 1 calc R . . .
C81 C -0.0568(3) 0.8136(3) 0.47707(18) 0.0472(11) Uani 1 1 d . . . .
H81A H -0.0869 0.8360 0.5135 0.057 Uiso 1 1 calc R . . .
H81B H -0.0197 0.7551 0.4840 0.057 Uiso 1 1 calc R . . .
C82 C 0.5023(4) 0.3946(3) 0.5289(2) 0.0593(14) Uani 1 1 d . . . .
H82A H 0.5486 0.4070 0.5040 0.089 Uiso 1 1 calc GR . . .
H82B H 0.4943 0.4190 0.5648 0.089 Uiso 1 1 calc GR . . .
H82C H 0.4487 0.4182 0.5119 0.089 Uiso 1 1 calc GR . . .
C83 C 0.6097(6) 0.2651(5) 0.5544(4) 0.106(3) Uani 1 1 d . . . .
H83A H 0.6319 0.3099 0.5575 0.127 Uiso 1 1 calc R . . .
H83B H 0.6028 0.2393 0.5925 0.127 Uiso 1 1 calc R . . .
C84 C 0.6734(5) 0.2052(6) 0.5222(4) 0.105(3) Uani 1 1 d . . . .
H84A H 0.7115 0.1654 0.5478 0.126 Uiso 1 1 calc R . . .
H84B H 0.7085 0.2333 0.4974 0.126 Uiso 1 1 calc R . . .
C85 C 0.7127(3) 0.1294(3) 0.4390(3) 0.0663(15) Uani 1 1 d . . . .
H85A H 0.6951 0.0988 0.4145 0.100 Uiso 1 1 calc GR . . .
H85B H 0.7668 0.0933 0.4524 0.100 Uiso 1 1 calc GR . . .
H85C H 0.7209 0.1783 0.4181 0.100 Uiso 1 1 calc GR . . .
C86 C 0.6282(5) 0.0842(4) 0.5174(4) 0.099(3) Uani 1 1 d . . . .
H86A H 0.6669 0.0332 0.4989 0.119 Uiso 1 1 calc R . . .
H86B H 0.6440 0.0798 0.5555 0.119 Uiso 1 1 calc R . . .
C87 C 0.5455(5) 0.0850(4) 0.5223(4) 0.102(3) Uani 1 1 d . . . .
H87A H 0.5331 0.0575 0.5589 0.122 Uiso 1 1 calc R . . .
H87B H 0.5426 0.0508 0.4930 0.122 Uiso 1 1 calc R . . .
C88 C 0.4043(3) 0.1558(3) 0.4961(2) 0.0520(11) Uani 1 1 d . . . .
H88A H 0.3606 0.2102 0.4884 0.078 Uiso 1 1 calc GR . . .
H88B H 0.3785 0.1232 0.5238 0.078 Uiso 1 1 calc GR . . .
H88C H 0.4260 0.1263 0.4615 0.078 Uiso 1 1 calc GR . . .
C89 C 0.4462(6) 0.2096(5) 0.5704(2) 0.095(3) Uani 1 1 d . . . .
H89A H 0.3835 0.2209 0.5789 0.114 Uiso 1 1 calc R . . .
H89B H 0.4740 0.1697 0.6002 0.114 Uiso 1 1 calc R . . .
C90 C 0.4589(7) 0.2829(5) 0.5751(3) 0.117(4) Uani 1 1 d . . . .
H90A H 0.4709 0.2827 0.6138 0.141 Uiso 1 1 calc R . . .
H90B H 0.4036 0.3288 0.5710 0.141 Uiso 1 1 calc R . . .
Cl1 Cl 0.57794(13) 0.63879(11) -0.11169(8) 0.0843(5) Uani 1 1 d . . . .
Cl2 Cl 0.64426(11) 0.72029(9) -0.01793(6) 0.0689(4) Uani 1 1 d . . . .
C91 C 0.5214(5) 0.7350(4) -0.0833(3) 0.0801(18) Uani 1 1 d . . . .
H91A H 0.5398 0.7779 -0.1064 0.096 Uiso 1 1 calc R . . .
H91B H 0.4592 0.7492 -0.0850 0.096 Uiso 1 1 calc R . . .
C92 C 0.5338(5) 0.7375(5) -0.0264(3) 0.093(2) Uani 1 1 d . . . .
H92A H 0.5155 0.6946 -0.0032 0.111 Uiso 1 1 calc R . . .
H92B H 0.4964 0.7924 -0.0124 0.111 Uiso 1 1 calc R . . .
F1 F 0.2750(3) 0.9935(2) -0.07562(16) 0.0837(11) Uani 1 1 d . . . .
F2 F 0.4106(2) 0.9196(2) -0.06260(16) 0.0746(9) Uani 1 1 d . . . .
F3 F 0.3245(2) 0.85228(19) -0.08176(13) 0.0610(7) Uani 1 1 d . . . .
F4 F 0.3009(2) 0.90838(19) 0.00190(12) 0.0606(7) Uani 1 1 d . . . .
B1 B 0.3278(4) 0.9178(4) -0.0550(2) 0.0513(12) Uani 1 1 d . . . .
F5 F -0.03431(16) 0.7804(2) 0.21143(13) 0.0591(7) Uani 1 1 d . . . .
F6 F 0.0983(2) 0.7502(3) 0.16510(14) 0.0843(12) Uani 1 1 d . . . .
F7 F 0.0575(3) 0.6472(2) 0.2083(2) 0.0918(13) Uani 1 1 d . . . .
F8 F 0.0809(2) 0.7394(2) 0.25913(14) 0.0781(11) Uani 1 1 d . . . .
B2 B 0.0504(3) 0.7288(4) 0.2116(2) 0.0519(14) Uani 1 1 d . . . .
F9 F 1.0212(2) 0.41709(18) 0.11860(17) 0.0779(10) Uani 1 1 d . . . .
F10 F 1.0801(2) 0.3230(2) 0.05171(15) 0.0756(9) Uani 1 1 d . . . .
F11 F 1.0887(4) 0.2837(2) 0.14248(17) 0.1163(19) Uani 1 1 d . . . .
F12 F 0.9541(5) 0.3335(5) 0.1076(2) 0.172(3) Uani 1 1 d . . . .
B3 B 1.0401(7) 0.3388(4) 0.1053(3) 0.081(3) Uani 1 1 d . . . .
F13 F -0.3206(2) 1.0152(3) 0.3174(2) 0.1167(18) Uani 1 1 d . . . .
F14 F -0.4445(2) 1.0492(3) 0.37554(18) 0.0962(13) Uani 1 1 d . . . .
F15 F -0.3196(2) 0.9596(2) 0.40486(18) 0.0905(12) Uani 1 1 d . . . .
F16 F -0.3799(4) 0.9217(3) 0.3438(3) 0.136(2) Uani 1 1 d . . . .
B4 B -0.3684(4) 0.9887(4) 0.3584(3) 0.0662(18) Uani 1 1 d . . . .
F17 F 0.2224(9) 0.4328(8) 0.4966(7) 0.118(6) Uani 0.431(10) 1 d D P A 1
F18 F 0.1465(10) 0.4487(10) 0.5827(6) 0.132(9) Uani 0.431(10) 1 d D P A 1
F19 F 0.2415(5) 0.3250(6) 0.5585(5) 0.093(4) Uani 0.431(10) 1 d D P A 1
F20 F 0.1210(5) 0.3791(5) 0.5188(3) 0.064(3) Uani 0.431(10) 1 d D P A 1
B5 B 0.1822(8) 0.3974(8) 0.5401(6) 0.074(7) Uani 0.431(10) 1 d D P A 1
B5A B 0.2043(8) 0.4236(8) 0.5440(5) 0.089(6) Uani 0.569(10) 1 d D P A 2
F17A F 0.2077(10) 0.3549(9) 0.5234(5) 0.161(7) Uani 0.569(10) 1 d D P A 2
F18A F 0.1268(8) 0.4670(10) 0.5658(7) 0.181(9) Uani 0.569(10) 1 d D P A 2
F19A F 0.2297(8) 0.4683(8) 0.5026(4) 0.130(5) Uani 0.569(10) 1 d D P A 2
F20A F 0.2577(10) 0.4053(7) 0.5817(5) 0.213(9) Uani 0.569(10) 1 d D P A 2
F21A F 0.8542(10) -0.0170(8) 0.5568(4) 0.218(10) Uani 0.529(9) 1 d D P B 2
F22A F 0.8602(6) -0.0730(5) 0.6439(4) 0.096(3) Uani 0.529(9) 1 d D P B 2
F23A F 0.7624(7) -0.0743(6) 0.5955(5) 0.117(6) Uani 0.529(9) 1 d D P B 2
F24A F 0.7605(9) 0.0414(5) 0.6243(3) 0.166(7) Uani 0.529(9) 1 d D P B 2
F21 F 0.7826(5) -0.0780(5) 0.5615(4) 0.078(3) Uani 0.471(9) 1 d D P B 1
F22 F 0.7522(7) -0.0373(6) 0.6441(4) 0.116(5) Uani 0.471(9) 1 d D P B 1
F23 F 0.8891(5) -0.1008(5) 0.6083(4) 0.078(3) Uani 0.471(9) 1 d D P B 1
F24 F 0.8177(6) 0.0272(5) 0.5768(5) 0.120(6) Uani 0.471(9) 1 d D P B 1
B6 B 0.8107(4) -0.0381(3) 0.6016(2) 0.0619(16) Uani 1 1 d D . . .

loop_
_atom_site_aniso_label
_atom_site_aniso_U_11
_atom_site_aniso_U_22
_atom_site_aniso_U_33
_atom_site_aniso_U_23
_atom_site_aniso_U_13
_atom_site_aniso_U_12
Cu1 0.0317(2) 0.0297(2) 0.0348(2) 0.00449(17) 0.00139(18) -0.01943(19)
Cu2 0.0385(3) 0.0214(2) 0.0419(3) 0.00603(18) -0.0015(2) -0.00322(19)
Cu3 0.0217(2) 0.0254(2) 0.0236(2) -0.00336(15) 0.00149(15) -0.00537(16)
O1 0.0265(12) 0.0293(13) 0.0373(13) 0.0020(10) 0.0019(10) -0.0164(10)
O2 0.0359(14) 0.0247(12) 0.0354(13) 0.0056(10) -0.0015(11) -0.0166(11)
O3 0.0286(13) 0.0255(13) 0.0547(17) 0.0076(12) -0.0005(12) -0.0020(11)
O4 0.0357(14) 0.0186(11) 0.0387(14) 0.0058(10) -0.0006(11) -0.0084(10)
O5 0.0233(11) 0.0279(12) 0.0261(12) -0.0029(9) 0.0042(9) -0.0076(10)
O6 0.0378(14) 0.0222(12) 0.0313(13) -0.0017(10) 0.0091(11) -0.0027(11)
N1 0.059(2) 0.042(2) 0.051(2) 0.0132(16) -0.0210(18) -0.0318(18)
N2 0.0376(19) 0.0381(19) 0.064(2) 0.0044(17) 0.0097(17) -0.0221(16)
N3 0.0435(19) 0.0339(17) 0.0364(17) 0.0061(13) -0.0004(14) -0.0237(15)
N4 0.050(2) 0.0391(19) 0.044(2) 0.0039(15) -0.0075(16) -0.0104(17)
N5 0.047(2) 0.0289(18) 0.062(2) -0.0024(16) -0.0166(18) 0.0055(16)
N6 0.065(2) 0.0220(15) 0.0374(18) 0.0073(13) -0.0049(16) -0.0099(16)
N7 0.0217(14) 0.0357(16) 0.0305(15) -0.0042(12) -0.0011(11) -0.0078(12)
N8 0.0233(14) 0.0387(17) 0.0256(14) -0.0042(12) 0.0019(11) -0.0115(13)
N9 0.0265(15) 0.0302(16) 0.0318(15) -0.0041(12) -0.0009(12) -0.0020(12)
C1 0.0254(16) 0.0267(16) 0.0263(16) -0.0012(13) -0.0015(13) -0.0143(14)
C2 0.0215(15) 0.0229(15) 0.0256(15) -0.0006(12) -0.0015(12) -0.0102(13)
C3 0.0235(15) 0.0212(15) 0.0199(14) -0.0012(11) -0.0030(12) -0.0094(12)
C4 0.0228(15) 0.0225(15) 0.0196(14) 0.0001(11) -0.0018(12) -0.0107(12)
C5 0.0277(16) 0.0195(15) 0.0256(15) 0.0014(12) -0.0027(13) -0.0092(13)
C6 0.0280(17) 0.0255(16) 0.0235(15) 0.0024(12) -0.0024(13) -0.0146(14)
C7 0.0259(17) 0.0240(17) 0.0338(18) 0.0033(14) -0.0003(14) -0.0032(14)
C8 0.0232(16) 0.0245(16) 0.0302(17) 0.0012(13) 0.0018(13) -0.0083(13)
C9 0.0239(15) 0.0215(15) 0.0192(14) -0.0007(11) -0.0021(12) -0.0095(12)
C10 0.0234(15) 0.0204(15) 0.0186(14) 0.0004(11) -0.0032(11) -0.0082(12)
C11 0.0236(15) 0.0225(15) 0.0243(15) 0.0006(12) 0.0003(12) -0.0107(13)
C12 0.0313(17) 0.0215(16) 0.0243(15) 0.0018(12) -0.0015(13) -0.0093(14)
C13 0.0261(16) 0.0242(16) 0.0229(15) -0.0001(12) -0.0022(12) -0.0097(13)
C14 0.0228(15) 0.0223(15) 0.0230(15) 0.0017(12) -0.0019(12) -0.0111(13)
C15 0.0220(15) 0.0195(14) 0.0197(14) 0.0008(11) -0.0026(11) -0.0083(12)
C16 0.0240(15) 0.0186(14) 0.0209(14) 0.0007(11) -0.0007(12) -0.0087(12)
C17 0.0310(18) 0.0213(16) 0.0262(16) 0.0008(12) 0.0040(13) -0.0089(14)
C18 0.0270(17) 0.0224(16) 0.0255(16) -0.0011(12) 0.0005(13) -0.0035(13)
C19 0.105(5) 0.066(3) 0.044(3) 0.015(2) -0.028(3) -0.056(3)
C20 0.050(3) 0.061(3) 0.088(4) 0.018(3) -0.030(3) -0.035(3)
C21 0.041(3) 0.058(3) 0.086(4) 0.014(3) -0.010(2) -0.027(2)
C22 0.051(3) 0.050(3) 0.074(3) -0.010(2) 0.025(2) -0.027(2)
C23 0.053(3) 0.051(3) 0.060(3) 0.006(2) 0.015(2) -0.032(2)
C24 0.067(3) 0.045(3) 0.048(3) 0.010(2) 0.007(2) -0.029(2)
C25 0.055(3) 0.039(2) 0.059(3) 0.018(2) -0.014(2) -0.022(2)
C26 0.071(3) 0.041(2) 0.054(3) 0.008(2) -0.016(2) -0.035(2)
C27 0.077(3) 0.041(2) 0.051(3) 0.003(2) -0.022(2) -0.029(2)
C28 0.059(3) 0.060(3) 0.043(2) 0.005(2) -0.005(2) -0.015(2)
C29 0.050(3) 0.046(3) 0.055(3) -0.007(2) -0.001(2) 0.005(2)
C30 0.038(2) 0.048(3) 0.078(4) -0.011(2) -0.005(2) 0.002(2)
C31 0.047(3) 0.044(3) 0.071(3) -0.006(2) -0.026(2) 0.001(2)
C32 0.083(4) 0.031(2) 0.069(3) 0.009(2) -0.034(3) -0.001(2)
C33 0.077(4) 0.035(2) 0.049(3) 0.0134(19) -0.015(2) -0.010(2)
C34 0.063(3) 0.031(2) 0.059(3) 0.0102(19) 0.001(2) -0.021(2)
C35 0.074(3) 0.039(2) 0.056(3) 0.002(2) -0.019(2) -0.020(2)
C36 0.067(3) 0.045(3) 0.048(3) -0.005(2) -0.016(2) -0.010(2)
C37 0.0242(17) 0.043(2) 0.040(2) -0.0050(17) -0.0050(15) -0.0067(16)
C38 0.0327(19) 0.043(2) 0.0269(17) -0.0021(15) -0.0044(14) -0.0112(17)
C39 0.0311(19) 0.044(2) 0.0249(17) 0.0032(15) 0.0002(14) -0.0109(16)
C40 0.0302(19) 0.048(2) 0.037(2) -0.0043(17) 0.0021(15) -0.0197(17)
C41 0.0240(17) 0.046(2) 0.0348(19) -0.0100(17) 0.0046(14) -0.0078(16)
C42 0.0236(18) 0.042(2) 0.042(2) -0.0093(17) -0.0008(15) 0.0002(16)
C43 0.041(2) 0.030(2) 0.045(2) 0.0015(17) -0.0053(18) 0.0017(17)
C44 0.033(2) 0.036(2) 0.039(2) -0.0112(16) 0.0025(16) -0.0093(16)
C45 0.0308(19) 0.037(2) 0.039(2) -0.0065(16) -0.0038(15) -0.0135(16)
Cu4 0.01872(19) 0.0372(2) 0.0258(2) -0.00003(17) 0.00127(15) -0.01580(17)
Cu5 0.01663(19) 0.0312(2) 0.0355(2) 0.00160(17) 0.00278(16) -0.00575(17)
Cu6 0.0351(2) 0.0224(2) 0.0234(2) 0.00264(15) -0.00383(17) -0.00368(17)
O7 0.0204(11) 0.0315(13) 0.0334(13) 0.0055(10) -0.0003(9) -0.0144(10)
O8 0.0179(11) 0.0358(13) 0.0329(13) -0.0032(10) 0.0036(9) -0.0112(10)
O9 0.0197(11) 0.0276(13) 0.0416(14) 0.0045(10) 0.0010(10) -0.0057(10)
O10 0.0174(11) 0.0300(13) 0.0359(13) -0.0011(10) 0.0050(9) -0.0079(10)
O11 0.0295(13) 0.0295(13) 0.0321(13) 0.0046(10) 0.0007(10) -0.0023(11)
O12 0.0310(13) 0.0301(13) 0.0343(13) 0.0113(10) -0.0024(10) -0.0096(11)
N10 0.0240(15) 0.051(2) 0.0288(15) -0.0079(14) 0.0021(12) -0.0176(14)
N11 0.0273(16) 0.0436(18) 0.0385(17) 0.0099(14) 0.0009(13) -0.0214(14)
N12 0.0224(14) 0.0507(19) 0.0306(15) -0.0096(14) 0.0023(12) -0.0191(14)
N13 0.0330(17) 0.0406(19) 0.052(2) -0.0181(16) -0.0074(15) -0.0085(15)
N14 0.0234(17) 0.044(2) 0.076(3) 0.0234(19) 0.0000(17) -0.0055(15)
N15 0.0190(14) 0.0405(18) 0.0412(17) -0.0103(14) -0.0016(12) -0.0068(13)
N16 0.078(3) 0.042(2) 0.0285(17) -0.0026(14) -0.0082(17) -0.019(2)
N17 0.047(2) 0.0349(19) 0.052(2) 0.0071(16) -0.0154(17) -0.0020(16)
N18 0.061(2) 0.0300(17) 0.0335(17) 0.0125(13) -0.0070(16) -0.0144(16)
C46 0.0184(15) 0.0284(16) 0.0259(15) 0.0024(13) -0.0030(12) -0.0118(13)
C47 0.0191(15) 0.0253(16) 0.0259(15) 0.0009(12) -0.0006(12) -0.0101(13)
C48 0.0169(14) 0.0240(15) 0.0191(14) 0.0003(11) 0.0000(11) -0.0077(12)
C49 0.0199(15) 0.0252(16) 0.0208(14) -0.0013(12) -0.0019(11) -0.0079(13)
C50 0.0198(15) 0.0258(16) 0.0251(15) 0.0013(12) 0.0003(12) -0.0080(13)
C51 0.0206(15) 0.0326(18) 0.0249(15) -0.0010(13) -0.0017(12) -0.0135(14)
C52 0.0209(15) 0.0257(16) 0.0248(15) -0.0006(12) 0.0000(12) -0.0083(13)
C53 0.0207(15) 0.0244(16) 0.0246(15) -0.0001(12) 0.0006(12) -0.0094(13)
C54 0.0205(15) 0.0242(15) 0.0193(14) -0.0002(11) -0.0005(11) -0.0103(12)
C55 0.0193(15) 0.0240(15) 0.0219(14) 0.0016(12) -0.0015(11) -0.0095(12)
C56 0.0202(15) 0.0283(17) 0.0255(16) 0.0036(13) 0.0016(12) -0.0106(13)
C57 0.0209(15) 0.0292(17) 0.0236(15) -0.0016(13) 0.0015(12) -0.0115(13)
C58 0.0261(17) 0.0291(17) 0.0215(15) -0.0006(13) -0.0019(12) -0.0054(14)
C59 0.0221(16) 0.0290(17) 0.0263(16) -0.0002(13) 0.0016(13) -0.0062(13)
C60 0.0194(15) 0.0267(16) 0.0205(14) -0.0014(12) -0.0015(11) -0.0084(13)
C61 0.0202(15) 0.0277(16) 0.0191(14) 0.0019(12) -0.0026(11) -0.0095(13)
C62 0.0239(16) 0.0293(17) 0.0268(16) 0.0063(13) -0.0012(13) -0.0089(14)
C63 0.0272(17) 0.0278(17) 0.0230(15) 0.0048(13) -0.0026(13) -0.0115(14)
C64 0.030(2) 0.073(3) 0.0290(19) -0.0078(19) 0.0008(15) -0.019(2)
C65 0.0293(19) 0.054(3) 0.049(2) -0.0145(19) 0.0013(17) -0.0241(18)
C66 0.036(2) 0.043(2) 0.056(3) 0.0003(19) 0.0010(18) -0.0248(19)
C67 0.036(2) 0.050(3) 0.050(2) 0.020(2) -0.0082(18) -0.0214(19)
C68 0.035(2) 0.063(3) 0.039(2) 0.0118(19) 0.0024(17) -0.028(2)
C69 0.032(2) 0.073(3) 0.0296(19) -0.0021(19) 0.0037(15) -0.026(2)
C70 0.030(2) 0.063(3) 0.054(3) -0.026(2) 0.0108(18) -0.024(2)
C71 0.0235(17) 0.056(2) 0.038(2) -0.0095(18) 0.0009(15) -0.0201(17)
C72 0.0235(17) 0.057(3) 0.0331(19) -0.0019(17) -0.0031(14) -0.0153(17)
C73 0.059(3) 0.065(3) 0.073(3) -0.023(3) -0.027(3) -0.017(3)
C74 0.047(3) 0.040(3) 0.103(4) -0.035(3) -0.016(3) -0.005(2)
C75 0.038(3) 0.024(2) 0.160(7) 0.011(3) -0.013(3) -0.0083(19)
C76 0.035(3) 0.090(4) 0.111(5) 0.066(4) 0.001(3) -0.006(3)
C77 0.0226(19) 0.061(3) 0.063(3) 0.017(2) -0.0045(19) -0.0055(19)
C78 0.0265(19) 0.064(3) 0.045(2) -0.005(2) -0.0080(17) -0.0059(19)
C79 0.033(2) 0.051(3) 0.089(4) -0.023(3) -0.010(2) -0.017(2)
C80 0.0285(19) 0.044(2) 0.045(2) -0.0074(18) 0.0082(16) -0.0127(17)
C81 0.040(2) 0.064(3) 0.032(2) -0.0107(19) 0.0075(17) -0.014(2)
C82 0.092(4) 0.038(2) 0.046(3) -0.011(2) -0.007(3) -0.018(3)
C83 0.115(6) 0.077(5) 0.134(7) -0.029(5) -0.080(6) -0.009(4)
C84 0.067(4) 0.134(7) 0.115(6) -0.041(5) -0.051(4) -0.010(4)
C85 0.040(3) 0.040(3) 0.096(4) 0.008(3) -0.003(3) 0.007(2)
C86 0.074(4) 0.051(3) 0.138(7) 0.057(4) -0.011(4) 0.000(3)
C87 0.087(5) 0.040(3) 0.180(8) 0.056(4) -0.059(5) -0.024(3)
C88 0.061(3) 0.047(3) 0.048(3) 0.016(2) -0.004(2) -0.025(2)
C89 0.139(7) 0.138(7) 0.038(3) -0.023(3) 0.027(3) -0.096(6)
C90 0.204(10) 0.087(5) 0.069(4) -0.045(4) 0.078(5) -0.090(6)
Cl1 0.1062(13) 0.0706(10) 0.0863(11) -0.0236(8) -0.0359(10) -0.0283(9)
Cl2 0.1047(11) 0.0657(8) 0.0620(8) 0.0242(6) -0.0385(8) -0.0569(8)
C91 0.073(4) 0.079(4) 0.078(4) -0.017(3) -0.014(3) -0.009(3)
C92 0.080(5) 0.117(6) 0.052(3) -0.014(4) -0.011(3) 0.004(4)
F1 0.101(3) 0.0555(19) 0.089(3) 0.0203(17) -0.031(2) -0.0209(19)
F2 0.064(2) 0.071(2) 0.098(3) -0.0213(19) 0.0054(18) -0.0366(17)
F3 0.074(2) 0.0603(18) 0.0585(17) -0.0084(14) -0.0064(15) -0.0339(16)
F4 0.075(2) 0.0606(18) 0.0489(15) -0.0015(13) -0.0007(14) -0.0304(16)
B1 0.055(3) 0.047(3) 0.051(3) -0.003(2) -0.002(2) -0.018(3)
F5 0.0258(12) 0.0738(19) 0.078(2) -0.0216(16) 0.0040(12) -0.0180(13)
F6 0.0447(17) 0.156(4) 0.0646(19) -0.056(2) 0.0266(14) -0.049(2)
F7 0.080(3) 0.065(2) 0.137(4) -0.023(2) -0.050(2) -0.0141(19)
F8 0.0614(19) 0.107(3) 0.0632(19) -0.0431(19) -0.0162(15) -0.0122(19)
B2 0.028(2) 0.076(4) 0.054(3) -0.032(3) -0.001(2) -0.014(2)
F9 0.071(2) 0.0360(15) 0.119(3) 0.0114(17) -0.027(2) -0.0088(15)
F10 0.064(2) 0.080(2) 0.077(2) 0.0150(18) -0.0141(17) -0.0224(18)
F11 0.208(5) 0.0340(17) 0.092(3) 0.0004(17) -0.080(3) -0.001(2)
F12 0.268(8) 0.280(8) 0.070(3) -0.050(4) 0.032(4) -0.228(7)
B3 0.149(8) 0.044(3) 0.070(4) 0.013(3) -0.051(5) -0.048(4)
F13 0.054(2) 0.127(4) 0.136(4) 0.068(3) 0.008(2) -0.023(2)
F14 0.058(2) 0.100(3) 0.095(3) -0.020(2) 0.0050(19) 0.012(2)
F15 0.063(2) 0.077(2) 0.099(3) 0.012(2) 0.015(2) -0.0022(18)
F16 0.137(5) 0.094(3) 0.182(6) -0.042(3) 0.033(4) -0.059(3)
B4 0.048(3) 0.054(4) 0.086(5) 0.003(3) 0.015(3) -0.019(3)
F17 0.092(8) 0.077(8) 0.166(14) -0.001(8) 0.069(8) -0.044(6)
F18 0.169(19) 0.150(13) 0.113(9) -0.082(10) 0.093(11) -0.122(14)
F19 0.048(5) 0.106(8) 0.105(8) 0.046(7) -0.006(5) -0.020(5)
F20 0.059(5) 0.079(5) 0.045(4) 0.012(3) 0.002(3) -0.023(4)
B5 0.055(10) 0.053(11) 0.090(16) -0.002(10) 0.039(10) -0.011(9)
B5A 0.115(15) 0.089(12) 0.055(8) 0.033(8) 0.007(9) -0.046(10)
F17A 0.209(19) 0.199(16) 0.101(8) -0.011(10) 0.046(10) -0.128(15)
F18A 0.052(5) 0.226(16) 0.26(2) -0.081(14) 0.077(8) -0.060(7)
F19A 0.138(9) 0.164(12) 0.082(6) 0.019(7) 0.050(5) -0.079(9)
F20A 0.270(18) 0.127(10) 0.173(12) -0.024(8) -0.132(12) 0.057(10)
F21A 0.39(2) 0.147(11) 0.135(9) -0.049(8) 0.160(13) -0.178(14)
F22A 0.094(6) 0.072(5) 0.113(8) 0.013(5) -0.040(6) -0.012(4)
F23A 0.115(9) 0.096(8) 0.174(13) 0.078(9) -0.060(9) -0.083(8)
F24A 0.332(18) 0.055(5) 0.051(4) -0.010(4) -0.041(7) 0.012(7)
F21 0.041(4) 0.053(5) 0.127(9) -0.017(5) -0.010(5) 0.002(3)
F22 0.154(10) 0.106(8) 0.079(6) -0.031(6) 0.058(6) -0.058(7)
F23 0.072(5) 0.066(5) 0.076(5) -0.022(4) -0.039(4) 0.017(4)
F24 0.118(8) 0.068(6) 0.223(15) 0.096(8) -0.123(10) -0.079(6)
B6 0.065(4) 0.059(4) 0.053(3) 0.009(3) 0.002(3) -0.019(3)

loop_
_atom_type_symbol
_atom_type_description
_atom_type_scat_dispersion_real
_atom_type_scat_dispersion_imag
_atom_type_scat_source
C C 0.0033 0.0016 'International Tables Vol C Tables 4.2.6.8 and 6.1.1.4'
H H 0.0000 0.0000 'International Tables Vol C Tables 4.2.6.8 and 6.1.1.4'
B B 0.0013 0.0007 'International Tables Vol C Tables 4.2.6.8 and 6.1.1.4'
Cl Cl 0.1484 0.1585 'International Tables Vol C Tables 4.2.6.8 and 6.1.1.4'
Cu Cu 0.3201 1.2651 'International Tables Vol C Tables 4.2.6.8 and 6.1.1.4'
F F 0.0171 0.0103 'International Tables Vol C Tables 4.2.6.8 and 6.1.1.4'
N N 0.0061 0.0033 'International Tables Vol C Tables 4.2.6.8 and 6.1.1.4'
O O 0.0106 0.0060 'International Tables Vol C Tables 4.2.6.8 and 6.1.1.4'

loop_
_geom_angle_atom_site_label_1
_geom_angle_atom_site_label_2
_geom_angle_atom_site_label_3
_geom_angle
O1 Cu1 O2 83.78(10)
O1 Cu1 N1 97.52(12)
O1 Cu1 N2 92.90(12)
O1 Cu1 N3 177.25(13)
O2 Cu1 N1 104.43(14)
O2 Cu1 N2 169.88(14)
O2 Cu1 N3 96.30(12)
N2 Cu1 N1 85.45(17)
N3 Cu1 N1 85.13(13)
N3 Cu1 N2 86.56(14)
O3 Cu2 N4 93.04(13)
O3 Cu2 N5 92.45(15)
O3 Cu2 N6 178.25(14)
O4 Cu2 O3 84.60(10)
O4 Cu2 N4 106.83(13)
O4 Cu2 N5 168.89(14)
O4 Cu2 N6 95.36(13)
N5 Cu2 N4 83.99(15)
N6 Cu2 N4 85.29(14)
N6 Cu2 N5 87.91(17)
O5 Cu3 O6 83.92(10)
O5 Cu3 N7 97.86(11)
O5 Cu3 N8 93.21(11)
O5 Cu3 N9 177.50(12)
O6 Cu3 N7 96.40(11)
O6 Cu3 N8 176.99(12)
O6 Cu3 N9 96.06(11)
N8 Cu3 N7 84.87(11)
N9 Cu3 N7 84.63(12)
N9 Cu3 N8 86.77(13)
C1 O1 Cu1 110.7(2)
C6 O2 Cu1 109.9(2)
C7 O3 Cu2 109.8(2)
C12 O4 Cu2 110.5(2)
C13 O5 Cu3 110.4(2)
C18 O6 Cu3 109.3(2)
C19 N1 Cu1 113.3(3)
C19 N1 C20 111.6(4)
C20 N1 Cu1 103.9(3)
C27 N1 Cu1 100.8(3)
C27 N1 C19 112.4(4)
C27 N1 C20 114.1(4)
C21 N2 Cu1 104.1(3)
C21 N2 C22 110.0(4)
C21 N2 C23 113.7(4)
C22 N2 Cu1 111.5(3)
C23 N2 Cu1 108.3(3)
C23 N2 C22 109.1(4)
C24 N3 Cu1 102.6(3)
C25 N3 Cu1 112.7(2)
C25 N3 C24 109.6(4)
C25 N3 C26 110.3(4)
C26 N3 Cu1 109.3(3)
C26 N3 C24 112.2(4)
C28 N4 Cu2 113.5(3)
C28 N4 C29 112.3(4)
C28 N4 C36 110.9(4)
C29 N4 Cu2 106.1(3)
C29 N4 C36 114.7(4)
C36 N4 Cu2 98.7(3)
C30 N5 Cu2 104.2(3)
C31 N5 Cu2 112.6(3)
C31 N5 C30 109.6(4)
C31 N5 C32 111.8(4)
C32 N5 Cu2 107.1(3)
C32 N5 C30 111.2(4)
C33 N6 Cu2 101.3(3)
C33 N6 C35 110.1(4)
C34 N6 Cu2 112.9(2)
C34 N6 C33 110.9(4)
C34 N6 C35 111.5(4)
C35 N6 Cu2 109.7(3)
C37 N7 Cu3 116.2(2)
C37 N7 C38 111.3(3)
C38 N7 Cu3 104.0(2)
C45 N7 Cu3 98.9(2)
C45 N7 C37 111.0(3)
C45 N7 C38 114.8(3)
C39 N8 Cu3 103.8(2)
C40 N8 Cu3 112.1(2)
C40 N8 C39 109.9(3)
C40 N8 C41 110.7(3)
C41 N8 Cu3 108.3(2)
C41 N8 C39 112.0(3)
C42 N9 Cu3 102.3(2)
C42 N9 C44 111.7(3)
C43 N9 Cu3 112.3(2)
C43 N9 C42 110.6(3)
C43 N9 C44 109.7(3)
C44 N9 Cu3 110.1(2)
O1 C1 C2 124.0(3)
O1 C1 C6 117.2(3)
C2 C1 C6 118.9(3)
C3 C2 C1 121.2(3)
C2 C3 C4 119.7(3)
C2 C3 C9 120.6(3)
C4 C3 C9 119.7(3)
C3 C4 C16 119.4(3)
C5 C4 C3 119.7(3)
C5 C4 C16 120.9(3)
C4 C5 C6 121.6(3)
O2 C6 C1 117.0(3)
O2 C6 C5 124.2(3)
C5 C6 C1 118.9(3)
O3 C7 C8 122.5(3)
O3 C7 C12 118.0(3)
C8 C7 C12 119.5(3)
C9 C8 C7 120.6(3)
C3 C9 C10 120.3(3)
C8 C9 C3 120.4(3)
C8 C9 C10 119.3(3)
C11 C10 C9 119.3(3)
C11 C10 C15 121.2(3)
C15 C10 C9 119.4(3)
C12 C11 C10 121.7(3)
O4 C12 C7 116.5(3)
O4 C12 C11 125.5(3)
C11 C12 C7 117.9(3)
O5 C13 C14 125.3(3)
O5 C13 C18 116.1(3)
C14 C13 C18 118.5(3)
C13 C14 C15 122.1(3)
C10 C15 C16 119.8(3)
C14 C15 C10 120.9(3)
C14 C15 C16 119.1(3)
C4 C16 C15 120.3(3)
C17 C16 C4 120.3(3)
C17 C16 C15 119.4(3)
C16 C17 C18 121.2(3)
O6 C18 C13 117.9(3)
O6 C18 C17 122.5(3)
C17 C18 C13 119.5(3)
C21 C20 N1 112.2(4)
N2 C21 C20 112.7(4)
N2 C23 C24 110.6(4)
N3 C24 C23 111.1(4)
N3 C26 C27 113.4(3)
N1 C27 C26 111.7(4)
N4 C29 C30 111.1(4)
N5 C30 C29 112.9(4)
N5 C32 C33 111.2(4)
N6 C33 C32 112.5(4)
N6 C35 C36 111.6(4)
N4 C36 C35 112.6(4)
N7 C38 C39 111.0(3)
N8 C39 C38 112.6(3)
N8 C41 C42 110.5(3)
N9 C42 C41 110.1(3)
N9 C44 C45 112.3(3)
N7 C45 C44 112.0(3)
O7 Cu4 O8 84.34(10)
O7 Cu4 N10 101.91(11)
O7 Cu4 N11 92.29(11)
O7 Cu4 N12 172.20(12)
O8 Cu4 N10 99.98(12)
O8 Cu4 N11 174.62(12)
O8 Cu4 N12 96.33(12)
N11 Cu4 N10 84.80(13)
N12 Cu4 N10 85.65(12)
N12 Cu4 N11 86.44(13)
O9 Cu5 N13 107.93(12)
O9 Cu5 N14 93.66(12)
O9 Cu5 N15 166.92(12)
O10 Cu5 O9 83.90(10)
O10 Cu5 N13 95.73(12)
O10 Cu5 N14 177.48(12)
O10 Cu5 N15 95.70(12)
N14 Cu5 N13 85.59(17)
N14 Cu5 N15 86.54(14)
N15 Cu5 N13 85.14(13)
O11 Cu6 N16 101.09(13)
O11 Cu6 N17 94.47(14)
O11 Cu6 N18 173.55(14)
O12 Cu6 O11 83.76(10)
O12 Cu6 N16 96.65(14)
O12 Cu6 N17 177.41(14)
O12 Cu6 N18 94.59(13)
N17 Cu6 N16 85.54(16)
N17 Cu6 N18 86.96(16)
N18 Cu6 N16 85.28(15)
C46 O7 Cu4 110.7(2)
C51 O8 Cu4 109.9(2)
C52 O9 Cu5 110.4(2)
C57 O10 Cu5 111.1(2)
C58 O11 Cu6 109.5(2)
C63 O12 Cu6 110.2(2)
C64 N10 Cu4 113.2(2)
C64 N10 C65 111.9(3)
C64 N10 C72 111.8(3)
C65 N10 Cu4 105.2(2)
C72 N10 Cu4 100.0(2)
C72 N10 C65 114.0(3)
C66 N11 Cu4 103.9(2)
C66 N11 C67 109.6(3)
C66 N11 C68 112.6(3)
C67 N11 Cu4 112.6(2)
C68 N11 Cu4 107.8(3)
C68 N11 C67 110.2(3)
C69 N12 Cu4 102.3(2)
C69 N12 C71 111.5(3)
C70 N12 Cu4 112.9(2)
C70 N12 C69 110.3(3)
C70 N12 C71 110.5(3)
C71 N12 Cu4 109.1(2)
C73 N13 Cu5 113.7(3)
C73 N13 C74 112.4(4)
C74 N13 Cu5 104.9(3)
C81 N13 Cu5 99.4(2)
C81 N13 C73 111.2(4)
C81 N13 C74 114.5(4)
C75 N14 Cu5 102.6(3)
C75 N14 C76 112.9(5)
C75 N14 C77 112.2(4)
C76 N14 Cu5 111.1(3)
C76 N14 C77 109.5(4)
C77 N14 Cu5 108.3(3)
C78 N15 Cu5 103.0(3)
C78 N15 C79 110.5(4)
C78 N15 C80 112.0(3)
C79 N15 Cu5 111.3(2)
C80 N15 Cu5 109.9(2)
C80 N15 C79 109.9(4)
C82 N16 Cu6 116.6(3)
C83 N16 Cu6 102.9(4)
C83 N16 C82 111.4(5)
C83 N16 C90 113.8(7)
C90 N16 Cu6 100.4(3)
C90 N16 C82 111.2(5)
C84 N17 Cu6 104.9(4)
C85 N17 Cu6 112.7(3)
C85 N17 C84 108.2(5)
C85 N17 C86 111.2(5)
C86 N17 Cu6 106.5(4)
C86 N17 C84 113.3(6)
C87 N18 Cu6 103.5(4)
C88 N18 Cu6 112.5(3)
C88 N18 C87 108.0(4)
C89 N18 Cu6 107.9(3)
C89 N18 C87 113.9(6)
C89 N18 C88 110.9(5)
O7 C46 C47 123.8(3)
O7 C46 C51 117.4(3)
C47 C46 C51 118.8(3)
C48 C47 C46 121.9(3)
C47 C48 C49 119.0(3)
C47 C48 C54 120.9(3)
C54 C48 C49 120.1(3)
C48 C49 C60 119.3(3)
C50 C49 C48 119.5(3)
C50 C49 C60 121.2(3)
C49 C50 C51 121.7(3)
O8 C51 C46 116.9(3)
O8 C51 C50 124.3(3)
C50 C51 C46 118.8(3)
O9 C52 C53 123.0(3)
O9 C52 C57 117.6(3)
C53 C52 C57 119.4(3)
C54 C53 C52 121.6(3)
C48 C54 C55 120.2(3)
C53 C54 C48 120.7(3)
C53 C54 C55 119.1(3)
C56 C55 C54 119.2(3)
C56 C55 C61 121.1(3)
C61 C55 C54 119.7(3)
C57 C56 C55 122.0(3)
O10 C57 C52 116.6(3)
O10 C57 C56 125.0(3)
C56 C57 C52 118.3(3)
O11 C58 C59 123.2(3)
O11 C58 C63 117.4(3)
C59 C58 C63 119.4(3)
C60 C59 C58 121.1(3)
C49 C60 C61 120.0(3)
C59 C60 C49 120.4(3)
C59 C60 C61 119.6(3)
C55 C61 C60 120.1(3)
C62 C61 C55 120.8(3)
C62 C61 C60 119.0(3)
C63 C62 C61 121.7(3)
O12 C63 C58 116.1(3)
O12 C63 C62 125.1(3)
C62 C63 C58 118.6(3)
N10 C65 C66 111.0(3)
N11 C66 C65 112.1(4)
N11 C68 C69 110.4(3)
N12 C69 C68 110.3(3)
N12 C71 C72 112.1(3)
N10 C72 C71 111.8(3)
N13 C74 C75 110.5(4)
N14 C75 C74 112.4(4)
N14 C77 C78 110.0(4)
N15 C78 C77 110.9(4)
N15 C80 C81 111.3(3)
N13 C81 C80 111.6(4)
C84 C83 N16 120.3(6)
C83 C84 N17 118.2(6)
C87 C86 N17 117.1(5)
C86 C87 N18 117.0(5)
C90 C89 N18 120.0(5)
C89 C90 N16 120.2(5)
C92 C91 Cl1 113.8(5)
C91 C92 Cl2 113.4(5)
F1 B1 F2 107.1(5)
F1 B1 F3 111.6(5)
F1 B1 F4 108.7(4)
F2 B1 F3 111.0(4)
F2 B1 F4 109.7(5)
F3 B1 F4 108.7(4)
F5 B2 F7 110.0(4)
F5 B2 F8 109.8(4)
F6 B2 F5 108.3(5)
F6 B2 F7 108.1(4)
F6 B2 F8 108.9(4)
F7 B2 F8 111.7(5)
F9 B3 F10 113.9(6)
F9 B3 F11 110.8(5)
F9 B3 F12 102.3(7)
F10 B3 F12 106.7(5)
F11 B3 F10 110.0(7)
F11 B3 F12 112.9(7)
F13 B4 F14 113.1(6)
F13 B4 F15 107.7(5)
F13 B4 F16 110.1(7)
F14 B4 F15 108.7(6)
F16 B4 F14 112.0(6)
F16 B4 F15 104.8(6)
F18 B5 F17 111.9(11)
F18 B5 F19 109.9(11)
F18 B5 F20 111.2(10)
F19 B5 F17 108.4(10)
F20 B5 F17 106.5(10)
F20 B5 F19 108.8(10)
F17A B5A F20A 109.8(11)
F18A B5A F17A 112.4(11)
F18A B5A F19A 108.9(11)
F18A B5A F20A 109.8(11)
F19A B5A F17A 107.4(10)
F19A B5A F20A 108.5(11)
F21A B6 F22A 112.7(8)
F21A B6 F24A 102.1(7)
F22A B6 F24A 99.0(6)
F23A B6 F21A 117.7(9)
F23A B6 F22A 113.6(6)
F23A B6 F24A 109.3(8)
F22 B6 F21 99.4(7)
F22 B6 F23 112.0(7)
F23 B6 F21 98.1(5)
F24 B6 F21 106.3(7)
F24 B6 F22 122.6(8)
F24 B6 F23 113.8(7)

loop_
_geom_bond_atom_site_label_1
_geom_bond_atom_site_label_2
_geom_bond_distance
Cu1 O1 1.960(2)
Cu1 O2 1.979(3)
Cu1 N1 2.200(4)
Cu1 N2 2.028(4)
Cu1 N3 2.025(3)
Cu2 O3 1.979(3)
Cu2 O4 1.968(3)
Cu2 N4 2.227(4)
Cu2 N5 2.047(4)
Cu2 N6 2.029(4)
Cu3 O5 1.947(2)
Cu3 O6 1.987(3)
Cu3 N7 2.259(3)
Cu3 N8 2.025(3)
Cu3 N9 2.025(3)
O1 C1 1.276(4)
O2 C6 1.287(4)
O3 C7 1.278(4)
O4 C12 1.293(4)
O5 C13 1.296(4)
O6 C18 1.269(4)
N1 C19 1.469(6)
N1 C20 1.512(7)
N1 C27 1.466(6)
N2 C21 1.466(7)
N2 C22 1.497(6)
N2 C23 1.496(5)
N3 C24 1.485(6)
N3 C25 1.484(6)
N3 C26 1.485(6)
N4 C28 1.467(6)
N4 C29 1.469(6)
N4 C36 1.477(7)
N5 C30 1.496(7)
N5 C31 1.473(6)
N5 C32 1.488(6)
N6 C33 1.496(6)
N6 C34 1.477(6)
N6 C35 1.500(6)
N7 C37 1.476(5)
N7 C38 1.489(5)
N7 C45 1.469(5)
N8 C39 1.489(5)
N8 C40 1.483(5)
N8 C41 1.487(5)
N9 C42 1.490(5)
N9 C43 1.487(5)
N9 C44 1.496(5)
C1 C2 1.405(5)
C1 C6 1.463(5)
C2 C3 1.394(4)
C3 C4 1.443(4)
C3 C9 1.457(4)
C4 C5 1.385(4)
C4 C16 1.461(4)
C5 C6 1.401(5)
C7 C8 1.416(5)
C7 C12 1.473(5)
C8 C9 1.376(5)
C9 C10 1.466(4)
C10 C11 1.404(4)
C10 C15 1.432(4)
C11 C12 1.379(5)
C13 C14 1.384(5)
C13 C18 1.466(5)
C14 C15 1.402(4)
C15 C16 1.466(4)
C16 C17 1.377(5)
C17 C18 1.415(5)
C20 C21 1.499(8)
C23 C24 1.500(7)
C26 C27 1.507(6)
C29 C30 1.505(8)
C32 C33 1.502(8)
C35 C36 1.514(7)
C38 C39 1.523(6)
C41 C42 1.511(6)
C44 C45 1.522(5)
Cu4 O7 1.944(2)
Cu4 O8 1.975(3)
Cu4 N10 2.200(3)
Cu4 N11 2.041(3)
Cu4 N12 2.035(3)
Cu5 O9 1.982(2)
Cu5 O10 1.958(3)
Cu5 N13 2.194(4)
Cu5 N14 2.023(4)
Cu5 N15 2.026(3)
Cu6 O11 1.990(3)
Cu6 O12 1.947(3)
Cu6 N16 2.227(4)
Cu6 N17 2.015(4)
Cu6 N18 2.016(3)
O7 C46 1.286(4)
O8 C51 1.286(4)
O9 C52 1.263(4)
O10 C57 1.280(4)
O11 C58 1.271(4)
O12 C63 1.294(4)
N10 C64 1.469(5)
N10 C65 1.497(6)
N10 C72 1.471(5)
N11 C66 1.475(6)
N11 C67 1.500(5)
N11 C68 1.498(5)
N12 C69 1.493(5)
N12 C70 1.474(5)
N12 C71 1.496(5)
N13 C73 1.478(6)
N13 C74 1.478(6)
N13 C81 1.472(6)
N14 C75 1.488(8)
N14 C76 1.502(7)
N14 C77 1.503(6)
N15 C78 1.474(5)
N15 C79 1.489(6)
N15 C80 1.483(5)
N16 C82 1.474(6)
N16 C83 1.433(8)
N16 C90 1.449(8)
N17 C84 1.505(8)
N17 C85 1.461(7)
N17 C86 1.477(7)
N18 C87 1.482(7)
N18 C88 1.476(6)
N18 C89 1.468(7)
C46 C47 1.395(4)
C46 C51 1.459(5)
C47 C48 1.393(4)
C48 C49 1.449(4)
C48 C54 1.449(4)
C49 C50 1.383(4)
C49 C60 1.464(4)
C50 C51 1.404(5)
C52 C53 1.411(4)
C52 C57 1.475(4)
C53 C54 1.371(5)
C54 C55 1.476(4)
C55 C56 1.397(4)
C55 C61 1.430(5)
C56 C57 1.384(5)
C58 C59 1.409(5)
C58 C63 1.471(5)
C59 C60 1.376(5)
C60 C61 1.464(4)
C61 C62 1.406(5)
C62 C63 1.381(5)
C65 C66 1.514(6)
C68 C69 1.498(7)
C71 C72 1.531(5)
C74 C75 1.509(9)
C77 C78 1.505(7)
C80 C81 1.525(6)
C83 C84 1.390(11)
C86 C87 1.372(10)
C89 C90 1.378(9)
Cl1 C91 1.744(7)
Cl2 C92 1.811(8)
C91 C92 1.437(9)
F1 B1 1.380(7)
F2 B1 1.384(7)
F3 B1 1.390(6)
F4 B1 1.396(6)
F5 B2 1.378(6)
F6 B2 1.377(7)
F7 B2 1.382(7)
F8 B2 1.390(6)
F9 B3 1.337(7)
F10 B3 1.373(9)
F11 B3 1.368(8)
F12 B3 1.474(11)
F13 B4 1.326(7)
F14 B4 1.362(7)
F15 B4 1.438(9)
F16 B4 1.334(9)
F17 B5 1.371(12)
F18 B5 1.354(12)
F19 B5 1.369(12)
F20 B5 1.366(13)
B5A F17A 1.318(12)
B5A F18A 1.303(13)
B5A F19A 1.312(11)
B5A F20A 1.319(13)
F21A B6 1.305(9)
F22A B6 1.374(8)
F23A B6 1.224(9)
F24A B6 1.443(8)
F21 B6 1.473(10)
F22 B6 1.306(8)
F23 B6 1.389(8)
F24 B6 1.256(8)
